data_2020505
loop_
_publ_author_name
'\'Slepokura, Katarzyna Anna'

_publ_section_title
;
 Purine 3':5'-cyclic nucleotides with the nucleobase in a <i>syn</i>
 orientation: cAMP, cGMP and cIMP
;
_journal_issue 6
_journal_name_full 'Acta Crystallographica Section C'
_journal_page_first
;
;
_journal_paper_doi 10.1107/S2053229616006999
_journal_volume 72
_journal_year 2016
_chemical_formula_iupac 'Na +, C10 H11 N5 O7 P -, 4H2 O'
_chemical_formula_moiety 'Na +, C10 H11 N5 O7 P -, 4(H2 O)'
_chemical_formula_sum 'C10 H19 N5 Na O11 P'
_chemical_formula_weight 439.26
_chemical_name_common
;
Guanosine 3':5'-cyclic phosphate sodium salt tetrahydrate
;
_chemical_name_systematic
;
Guanosine 3':5'-cyclic phosphate sodium salt tetrahydrate
;
_space_group_crystal_system orthorhombic
_space_group_IT_number 19
_space_group_name_Hall 'P 2ac 2ab'
_space_group_name_H-M_alt 'P 21 21 21'
_symmetry_space_group_name_Hall 'P 2ac 2ab'
_symmetry_space_group_name_H-M 'P 21 21 21'
_atom_sites_solution_hydrogens mixed
_atom_sites_solution_primary direct
_atom_sites_solution_secondary difmap
_audit_creation_method SHELXL-2014/7
_cell_angle_alpha 90
_cell_angle_beta 90
_cell_angle_gamma 90
_cell_formula_units_Z 4
_cell_length_a 7.206(2)
_cell_length_b 12.669(3)
_cell_length_c 18.754(3)
_cell_measurement_reflns_used 22354
_cell_measurement_temperature 100(2)
_cell_measurement_theta_max 38.54
_cell_measurement_theta_min 4.79
_cell_volume 1712.1(7)
_computing_cell_refinement
;
CrysAlis PRO (Agilent, 2012)
;
_computing_data_collection
;
CrysAlis PRO (Agilent, 2012)
;
_computing_data_reduction
;
CrysAlis PRO (Agilent, 2012)
;
_computing_molecular_graphics
;
DIAMOND (Brandenburg, 2014)
;
_computing_publication_material
;
PLATON (Spek, 2009)
;
_computing_structure_refinement
;
SHELXL2014 (Sheldrick, 2015)
;
_computing_structure_solution
;
SHELXS97 (Sheldrick, 2008)
;
_diffrn_ambient_temperature 100(2)
_diffrn_detector_area_resol_mean 8.1956
_diffrn_measured_fraction_theta_full 0.989
_diffrn_measured_fraction_theta_max 0.996
_diffrn_measurement_device_type
;
Oxford Diffraction Xcalibur PX \k-geometry diffractometer
with an Onyx CCD camera
;
_diffrn_measurement_method 'omega and phi scans'
_diffrn_radiation_type MoK\a
_diffrn_radiation_wavelength 0.71073
_diffrn_reflns_av_R_equivalents 0.0256
_diffrn_reflns_limit_h_max 11
_diffrn_reflns_limit_h_min -11
_diffrn_reflns_limit_k_max 20
_diffrn_reflns_limit_k_min -15
_diffrn_reflns_limit_l_max 30
_diffrn_reflns_limit_l_min -30
_diffrn_reflns_number 32323
_diffrn_reflns_theta_full 25.242
_diffrn_reflns_theta_max 35.000
_diffrn_reflns_theta_min 4.805
_exptl_absorpt_coefficient_mu 0.259
_exptl_absorpt_correction_T_max 1.000
_exptl_absorpt_correction_T_min 0.949
_exptl_absorpt_correction_type multi-scan
_exptl_absorpt_process_details
;
(CrysAlis PRO; Agilent, 2012)
;
_exptl_crystal_colour colourless
_exptl_crystal_density_diffrn 1.704
_exptl_crystal_description block
_exptl_crystal_F_000 912
_exptl_crystal_size_max 0.40
_exptl_crystal_size_mid 0.12
_exptl_crystal_size_min 0.12
_refine_diff_density_max 0.416
_refine_diff_density_min -0.429
_refine_ls_abs_structure_details
;
Flack <i>x</i> determined using 3048 quotients [(I+)-(I-)]/[(I+)+(I-)]
(Parsons <i>et al.</i>,  2013)
;
_refine_ls_abs_structure_Flack -0.031(18)
_refine_ls_extinction_method none
_refine_ls_goodness_of_fit_ref 1.103
_refine_ls_hydrogen_treatment constr
_refine_ls_matrix_type full
_refine_ls_number_parameters 258
_refine_ls_number_reflns 7524
_refine_ls_number_restraints 18
_refine_ls_restrained_S_all 1.102
_refine_ls_R_factor_all 0.0309
_refine_ls_R_factor_gt 0.0284
_refine_ls_shift/su_max 0.001
_refine_ls_shift/su_mean 0.000
_refine_ls_structure_factor_coef Fsqd
_refine_ls_weighting_details 'w=1/[\s^2^(Fo^2^)+(0.0402P)^2^+0.2589P] where P=(Fo^2^+2Fc^2^)/3'
_refine_ls_weighting_scheme calc
_refine_ls_wR_factor_gt 0.0735
_refine_ls_wR_factor_ref 0.0750
_reflns_number_gt 7142
_reflns_number_total 7524
_reflns_threshold_expression 'I > 2\s(I)'
_cod_data_source_file sk3622sup1.cif
_cod_data_source_block IV_gmpna
_cod_database_code 2020505
_shelx_space_group_comment
;
The symmetry employed for this shelxl refinement is uniquely defined
by the following loop, which should always be used as a source of
symmetry information in preference to the above space-group names.
They are only intended as comments.
;
_shelx_estimated_absorpt_t_min 0.904
_shelx_estimated_absorpt_t_max 0.970

loop_
_space_group_symop_operation_xyz
'x, y, z'
'-x+1/2, -y, z+1/2'
'-x, y+1/2, -z+1/2'
'x+1/2, -y+1/2, -z'

loop_
_atom_site_type_symbol
_atom_site_label
_atom_site_fract_x
_atom_site_fract_y
_atom_site_fract_z
_atom_site_U_iso_or_equiv
_atom_site_adp_type
_atom_site_calc_flag
_atom_site_occupancy
_atom_site_disorder_assembly
_atom_site_disorder_group
Na Na1 0.37779(8) 0.26984(4) 0.51191(3) 0.01258(10) Uani d 1 . .
P P1 0.20996(4) 0.41025(2) 0.24538(2) 0.00854(6) Uani d 1 . .
O O3 0.20916(15) 0.35833(8) 0.31757(5) 0.01272(16) Uani d 1 . .
O O5 0.25330(15) 0.34269(8) 0.18320(5) 0.01334(17) Uani d 1 . .
O O2' 0.53051(14) 0.68959(8) 0.20882(5) 0.01253(17) Uani d 1 . .
H H2' 0.6107 0.7376 0.2104 0.019 Uiso d 1 . .
O O3' 0.36526(13) 0.50242(7) 0.24555(5) 0.01044(15) Uani d 1 . .
O O4' 0.12534(14) 0.74416(7) 0.27850(6) 0.01228(17) Uani d 1 . .
O O5' 0.01884(14) 0.47096(7) 0.23123(6) 0.01222(17) Uani d 1 . .
O O6 0.23094(16) 0.93840(7) 0.58672(5) 0.01359(18) Uani d 1 . .
N N1 0.26431(17) 0.76469(8) 0.55677(6) 0.01143(18) Uani d 1 . .
H H1 0.2564 0.7475 0.6021 0.014 Uiso d 1 . .
N N2 0.27738(19) 0.58504(9) 0.53627(6) 0.0149(2) Uani d 1 . .
H H2A 0.2768 0.5764 0.5828 0.018 Uiso d 1 . .
H H2B 0.3047 0.5315 0.5083 0.018 Uiso d 1 . .
N N3 0.29292(17) 0.69673(8) 0.43900(6) 0.01094(18) Uani d 1 . .
N N7 0.29982(18) 0.98010(8) 0.42553(6) 0.01088(18) Uani d 1 . .
N N9 0.31909(15) 0.83913(8) 0.35331(6) 0.00947(17) Uani d 1 . .
C C1' 0.31107(18) 0.78330(9) 0.28604(6) 0.00961(19) Uani d 1 . .
H H1'1 0.3357 0.8347 0.2467 0.012 Uiso calc 1 . .
C C2' 0.44602(18) 0.68773(9) 0.27749(7) 0.00964(19) Uani d 1 . .
H H2'1 0.5400 0.6847 0.3167 0.012 Uiso calc 1 . .
C C3' 0.30999(17) 0.59684(9) 0.28116(6) 0.00908(18) Uani d 1 . .
H H3'1 0.2828 0.5804 0.3323 0.011 Uiso calc 1 . .
C C4' 0.13810(17) 0.64281(9) 0.24668(7) 0.00961(18) Uani d 1 . .
H H4'1 0.1560 0.6494 0.1940 0.012 Uiso calc 1 . .
C C5' -0.02526(18) 0.57253(10) 0.26287(7) 0.0123(2) Uani d 1 . .
H H5'1 -0.0428 0.5655 0.3150 0.015 Uiso calc 1 . .
H H5'2 -0.1402 0.6018 0.2418 0.015 Uiso calc 1 . .
C C2 0.27949(18) 0.68287(9) 0.50894(7) 0.01056(19) Uani d 1 . .
C C4 0.29697(19) 0.79966(9) 0.42120(6) 0.00960(19) Uani d 1 . .
C C5 0.28404(19) 0.88745(9) 0.46514(6) 0.00977(19) Uani d 1 . .
C C6 0.25799(18) 0.87123(10) 0.53910(7) 0.0104(2) Uani d 1 . .
C C8 0.32045(18) 0.94708(9) 0.35961(7) 0.0103(2) Uani d 1 . .
H H8 0.3349 0.9934 0.3202 0.012 Uiso calc 1 . .
O O1W 0.41210(15) 0.41977(8) 0.43714(5) 0.01479(18) Uani d 1 . .
H H1W 0.3530 0.4030 0.4002 0.022 Uiso d 1 . .
H H2W 0.5028 0.4584 0.4266 0.022 Uiso d 1 . .
O O2W 0.15792(15) 0.18866(8) 0.42961(6) 0.01390(18) Uani d 1 . .
H H3W 0.1706 0.2210 0.3908 0.021 Uiso d 1 . .
H H4W 0.2004 0.1271 0.4263 0.021 Uiso d 1 . .
O O3W 0.3659(3) 0.14447(13) 0.60332(11) 0.0233(6) Uani d 0.929(11) A 1
O O30W 0.4161(14) 0.1286(3) 0.5877(7) 0.016(5) Uiso d 0.071(11) A 2
H H5W 0.4629 0.1404 0.6280 0.024 Uiso d 1 . .
H H6W 0.3306 0.0838 0.5912 0.024 Uiso d 1 . .
O O4W 0.10246(15) 0.34446(8) 0.56450(6) 0.01539(18) Uani d 1 . .
H H7W 0.0943 0.3275 0.6077 0.023 Uiso d 1 . .
H H8W 0.0488 0.4024 0.5572 0.023 Uiso d 1 . .

loop_
_atom_site_aniso_label
_atom_site_aniso_U_11
_atom_site_aniso_U_22
_atom_site_aniso_U_33
_atom_site_aniso_U_12
_atom_site_aniso_U_13
_atom_site_aniso_U_23
Na1 0.0126(2) 0.0119(2) 0.0133(2) 0.0002(2) -0.00116(19) 0.00045(19)
P1 0.00953(12) 0.00727(11) 0.00883(12) 0.00061(10) -0.00006(10) -0.00066(9)
O3 0.0161(4) 0.0125(4) 0.0096(4) -0.0011(4) -0.0014(3) 0.0021(3)
O5 0.0161(4) 0.0118(4) 0.0121(4) -0.0005(3) 0.0014(3) -0.0045(3)
O2' 0.0132(4) 0.0118(4) 0.0126(4) -0.0026(3) 0.0040(3) -0.0034(3)
O3' 0.0097(3) 0.0071(3) 0.0145(4) 0.0004(3) 0.0013(3) -0.0028(3)
O4' 0.0108(4) 0.0087(3) 0.0173(4) 0.0014(3) -0.0011(3) -0.0036(3)
O5' 0.0100(4) 0.0084(3) 0.0182(4) 0.0013(3) -0.0024(3) -0.0018(3)
O6 0.0198(5) 0.0106(3) 0.0103(4) 0.0011(3) 0.0009(3) -0.0026(3)
N1 0.0172(5) 0.0086(4) 0.0086(4) 0.0009(4) 0.0016(4) -0.0002(3)
N2 0.0256(6) 0.0084(4) 0.0107(4) 0.0011(4) 0.0026(4) 0.0010(3)
N3 0.0157(5) 0.0074(4) 0.0098(4) 0.0001(4) 0.0013(4) 0.0001(3)
N7 0.0148(5) 0.0080(4) 0.0098(4) 0.0005(4) 0.0003(4) 0.0001(3)
N9 0.0132(4) 0.0064(4) 0.0088(4) 0.0003(3) 0.0010(3) -0.0003(3)
C1' 0.0120(5) 0.0086(4) 0.0083(4) 0.0002(4) -0.0006(4) -0.0011(3)
C2' 0.0104(5) 0.0083(4) 0.0102(5) -0.0003(4) 0.0003(4) -0.0016(4)
C3' 0.0101(4) 0.0071(4) 0.0101(4) 0.0012(4) 0.0001(4) -0.0014(3)
C4' 0.0102(4) 0.0073(4) 0.0114(5) 0.0006(4) -0.0006(4) -0.0015(4)
C5' 0.0103(5) 0.0097(4) 0.0167(5) 0.0002(4) -0.0002(4) -0.0016(4)
C2 0.0125(5) 0.0086(4) 0.0106(5) 0.0001(4) 0.0014(4) 0.0000(4)
C4 0.0117(5) 0.0087(4) 0.0084(4) -0.0001(4) 0.0009(4) -0.0001(3)
C5 0.0134(5) 0.0074(4) 0.0085(4) 0.0006(4) 0.0007(4) -0.0006(3)
C6 0.0118(5) 0.0092(4) 0.0104(5) 0.0008(4) 0.0003(4) -0.0009(4)
C8 0.0137(5) 0.0072(4) 0.0100(5) 0.0000(4) 0.0004(4) -0.0001(4)
O1W 0.0177(4) 0.0144(4) 0.0123(4) -0.0021(4) -0.0007(3) 0.0001(3)
O2W 0.0158(4) 0.0116(4) 0.0143(4) 0.0020(3) 0.0022(3) -0.0002(3)
O3W 0.0237(9) 0.0160(6) 0.0303(8) -0.0066(6) -0.0130(7) 0.0086(5)
O4W 0.0171(5) 0.0149(4) 0.0141(4) 0.0029(4) 0.0020(4) 0.0011(3)

loop_
_atom_type_symbol
_atom_type_description
_atom_type_scat_dispersion_real
_atom_type_scat_dispersion_imag
_atom_type_scat_source
C C 0.0033 0.0016 'International Tables Vol C Tables 4.2.6.8 and 6.1.1.4'
H H 0.0000 0.0000 'International Tables Vol C Tables 4.2.6.8 and 6.1.1.4'
N N 0.0061 0.0033 'International Tables Vol C Tables 4.2.6.8 and 6.1.1.4'
O O 0.0106 0.0060 'International Tables Vol C Tables 4.2.6.8 and 6.1.1.4'
Na Na 0.0362 0.0249 'International Tables Vol C Tables 4.2.6.8 and 6.1.1.4'
P P 0.1023 0.0942 'International Tables Vol C Tables 4.2.6.8 and 6.1.1.4'

loop_
_geom_angle_atom_site_label_1
_geom_angle_atom_site_label_2
_geom_angle_atom_site_label_3
_geom_angle_site_symmetry_1
_geom_angle_site_symmetry_3
_geom_angle
_geom_angle_publ_flag
O30W Na1 O2W . 4_556 77.48(12) ?
O3W Na1 O2W . 4_556 80.90(5) ?
O30W Na1 O1W . . 167.0(2) ?
O3W Na1 O1W . . 168.60(6) ?
O2W Na1 O1W 4_556 . 90.41(4) ?
O30W Na1 O4W . . 98.7(4) ?
O3W Na1 O4W . . 86.34(8) ?
O2W Na1 O4W 4_556 . 115.30(5) ?
O1W Na1 O4W . . 90.78(4) ?
O30W Na1 O2W . . 98.10(8) ?
O3W Na1 O2W . . 98.84(5) ?
O2W Na1 O2W 4_556 . 160.89(4) ?
O1W Na1 O2W . . 91.79(4) ?
O4W Na1 O2W . . 83.66(4) ?
O30W Na1 O4W . 4_556 80.4(4) ?
O3W Na1 O4W . 4_556 92.79(8) ?
O2W Na1 O4W 4_556 4_556 81.23(4) ?
O1W Na1 O4W . 4_556 93.16(4) ?
O4W Na1 O4W . 4_556 163.00(4) ?
O2W Na1 O4W . 4_556 79.69(4) ?
O30W Na1 Na1 . 4_456 95.0(2) ?
O3W Na1 Na1 . 4_456 87.71(5) ?
O2W Na1 Na1 4_556 4_456 158.32(4) ?
O1W Na1 Na1 . 4_456 98.05(4) ?
O4W Na1 Na1 . 4_456 45.10(3) ?
O2W Na1 Na1 . 4_456 39.34(3) ?
O4W Na1 Na1 4_556 4_456 117.92(4) ?
O30W Na1 Na1 . 4_556 81.4(3) ?
O3W Na1 Na1 . 4_556 91.85(7) ?
O2W Na1 Na1 4_556 4_556 41.01(3) ?
O1W Na1 Na1 . 4_556 86.29(4) ?
O4W Na1 Na1 . 4_556 155.97(4) ?
O2W Na1 Na1 . 4_556 120.24(4) ?
O4W Na1 Na1 4_556 4_556 40.97(3) ?
Na1 Na1 Na1 4_456 4_556 158.86(4) ?
O5' P1 O3' . . 104.41(5) yes
O3 P1 O3' . . 108.45(6) yes
O5 P1 O3' . . 105.85(6) yes
O3 P1 O5' . . 110.86(6) yes
O5 P1 O5' . . 109.21(6) yes
O5 P1 O3 . . 117.19(6) yes
C2' O2' H2' . . 106.0 ?
C3' O3' P1 . . 114.40(8) ?
C4' O4' C1' . . 107.09(9) ?
C5' O5' P1 . . 123.13(8) ?
C2 N1 C6 . . 125.37(11) ?
C2 N1 H1 . . 116.7 ?
C6 N1 H1 . . 117.9 ?
C2 N2 H2A . . 119.6 ?
C2 N2 H2B . . 118.8 ?
H2A N2 H2B . . 119.8 ?
C2 N3 C4 . . 112.02(11) ?
C8 N7 C5 . . 104.04(10) ?
C8 N9 C4 . . 106.44(10) ?
C8 N9 C1' . . 124.21(11) ?
C4 N9 C1' . . 128.58(10) ?
O4' C1' N9 . . 106.98(10) ?
O4' C1' C2' . . 107.64(9) ?
N9 C1' C2' . . 116.34(10) ?
O4' C1' H1'1 . . 108.5 ?
N9 C1' H1'1 . . 108.5 ?
C2' C1' H1'1 . . 108.5 ?
O2' C2' C3' . . 109.30(10) ?
O2' C2' C1' . . 110.26(10) ?
C3' C2' C1' . . 100.48(10) ?
O2' C2' H2'1 . . 112.1 ?
C3' C2' H2'1 . . 112.1 ?
C1' C2' H2'1 . . 112.1 ?
O3' C3' C2' . . 115.83(10) ?
O3' C3' C4' . . 110.55(10) ?
C2' C3' C4' . . 102.58(10) ?
O3' C3' H3'1 . . 109.2 ?
C2' C3' H3'1 . . 109.2 ?
C4' C3' H3'1 . . 109.2 ?
O4' C4' C5' . . 113.54(10) ?
O4' C4' C3' . . 102.80(10) ?
C5' C4' C3' . . 109.02(10) ?
O4' C4' H4'1 . . 110.4 ?
C5' C4' H4'1 . . 110.4 ?
C3' C4' H4'1 . . 110.4 ?
O5' C5' C4' . . 105.68(10) ?
O5' C5' H5'1 . . 110.6 ?
C4' C5' H5'1 . . 110.6 ?
O5' C5' H5'2 . . 110.6 ?
C4' C5' H5'2 . . 110.6 ?
H5'1 C5' H5'2 . . 108.7 ?
N3 C2 N2 . . 120.06(11) ?
N3 C2 N1 . . 123.42(11) ?
N2 C2 N1 . . 116.51(11) ?
N3 C4 N9 . . 125.70(11) ?
N3 C4 C5 . . 128.88(11) ?
N9 C4 C5 . . 105.41(10) ?
C4 C5 N7 . . 110.68(11) ?
C4 C5 C6 . . 118.35(11) ?
N7 C5 C6 . . 130.98(11) ?
O6 C6 N1 . . 119.74(11) ?
O6 C6 C5 . . 128.52(12) ?
N1 C6 C5 . . 111.73(11) ?
N7 C8 N9 . . 113.43(11) ?
N7 C8 H8 . . 123.3 ?
N9 C8 H8 . . 123.3 ?
Na1 O1W H1W . . 103.4 ?
Na1 O1W H2W . . 133.3 ?
H1W O1W H2W . . 110.4 ?
Na1 O2W Na1 4_456 . 99.66(4) ?
Na1 O2W H3W 4_456 . 112.8 ?
Na1 O2W H3W . . 105.8 ?
Na1 O2W H4W 4_456 . 123.6 ?
Na1 O2W H4W . . 101.6 ?
H3W O2W H4W . . 110.4 ?
Na1 O3W H5W . . 114.5 ?
Na1 O3W H6W . . 115.7 ?
H5W O3W H6W . . 110.2 ?
Na1 O30W H5W . . 117.7 ?
Na1 O30W H6W . . 119.1 ?
H5W O30W H6W . . 110.1 ?
Na1 O4W Na1 . 4_456 93.93(4) ?
Na1 O4W H7W . . 110.6 ?
Na1 O4W H7W 4_456 . 110.2 ?
Na1 O4W H8W . . 130.9 ?
Na1 O4W H8W 4_456 . 96.3 ?
H7W O4W H8W . . 110.3 ?

loop_
_geom_bond_atom_site_label_1
_geom_bond_atom_site_label_2
_geom_bond_site_symmetry_2
_geom_bond_distance
_geom_bond_publ_flag
Na1 O1W . 2.3739(12) yes
Na1 O2W . 2.4394(13) yes
Na1 O2W 4_556 2.3567(13) yes
Na1 O3W . 2.3387(14) yes
Na1 O30W . 2.301(8) yes
Na1 O4W . 2.4089(13) yes
Na1 O4W 4_556 2.6021(13) yes
Na1 Na1 4_456 3.6652(10) yes
Na1 Na1 4_556 3.6652(10) yes
P1 O3' . 1.6174(10) yes
P1 O5' . 1.5996(11) yes
P1 O3 . 1.5052(10) yes
P1 O5 . 1.4800(10) yes
O2' C2' . 1.4247(16) ?
O2' H2' . 0.8397 ?
O3' C3' . 1.4268(15) ?
O4' C4' . 1.4189(15) ?
O4' C1' . 1.4342(17) ?
O5' C5' . 1.4522(16) ?
O6 C6 . 1.2489(15) ?
N1 C2 . 1.3752(16) ?
N1 C6 . 1.3907(17) ?
N1 H1 . 0.8803 ?
N2 C2 . 1.3412(16) ?
N2 H2A . 0.8795 ?
N2 H2B . 0.8800 ?
N3 C2 . 1.3268(16) ?
N3 C4 . 1.3464(16) ?
N7 C8 . 1.3135(17) ?
N7 C5 . 1.3937(16) ?
N9 C8 . 1.3727(16) ?
N9 C4 . 1.3771(16) ?
N9 C1' . 1.4475(16) ?
C1' C2' . 1.5612(17) ?
C1' H1'1 . 1.0000 ?
C2' C3' . 1.5137(17) ?
C2' H2'1 . 1.0000 ?
C3' C4' . 1.5137(17) ?
C3' H3'1 . 1.0000 ?
C4' C5' . 1.5069(18) ?
C4' H4'1 . 1.0000 ?
C5' H5'1 . 0.9900 ?
C5' H5'2 . 0.9900 ?
C4 C5 . 1.3874(16) ?
C5 C6 . 1.4147(18) ?
C8 H8 . 0.9500 ?
O1W H1W . 0.8403 ?
O1W H2W . 0.8400 ?
O2W Na1 4_456 2.3567(13) ?
O2W H3W . 0.8396 ?
O2W H4W . 0.8403 ?
O3W H5W . 0.8401 ?
O3W H6W . 0.8410 ?
O30W H5W . 0.8417 ?
O30W H6W . 0.8405 ?
O4W Na1 4_456 2.6021(13) ?
O4W H7W . 0.8403 ?
O4W H8W . 0.8403 ?

loop_
_geom_hbond_atom_site_label_D
_geom_hbond_atom_site_label_H
_geom_hbond_atom_site_label_A
_geom_hbond_site_symmetry_A
_geom_hbond_distance_DH
_geom_hbond_distance_HA
_geom_hbond_distance_DA
_geom_hbond_angle_DHA
O2' H2' O3 3_655 0.84 2.07 2.8869(15) 163
O2' H2' O5 3_655 0.84 2.59 3.2079(15) 131
N1 H1 O5 2_565 0.88 1.90 2.7365(15) 157
N2 H2A O5 2_565 0.88 2.15 2.9120(16) 144
N2 H2B O1W . 0.88 2.09 2.9635(16) 170
C2' H2'1 O5 3_655 1.00 2.50 3.0154(17) 112
C3' H3'1 N3 . 1.00 2.49 3.2216(17) 130
C5' H5'1 O6 4_466 0.99 2.46 3.3260(18) 146
C8 H8 O3' 3_655 0.95 2.49 3.0839(17) 121
O1W H1W O3 . 0.84 1.95 2.7879(15) 177
O1W H2W O6 4_566 0.84 2.12 2.9509(16) 173
O2W H3W O3 . 0.84 2.23 3.0285(15) 158
O2W H4W N7 1_545 0.84 2.00 2.8342(16) 176
O3W H5W O3 4_556 0.84 2.05 2.885(2) 175
O30W H5W O3 4_556 0.84 2.05 2.765(3) 143
O3W H6W O6 1_545 0.84 1.98 2.8032(18) 166
O30W H6W O6 1_545 0.84 1.98 2.755(5) 153
O4W H7W O2' 2_565 0.84 2.11 2.9034(16) 157
O4W H8W N7 4_466 0.84 2.35 3.1195(17) 152

loop_
_geom_torsion_atom_site_label_1
_geom_torsion_atom_site_label_2
_geom_torsion_atom_site_label_3
_geom_torsion_atom_site_label_4
_geom_torsion
_geom_torsion_publ_flag
O5 P1 O3' C3' 155.93(9) ?
O3 P1 O3' C3' -77.54(10) ?
O5' P1 O3' C3' 40.71(10) ?
O5 P1 O5' C5' -152.41(10) ?
O3 P1 O5' C5' 77.01(11) ?
O3' P1 O5' C5' -39.58(11) ?
C4' O4' C1' N9 -142.00(10) ?
C4' O4' C1' C2' -16.27(12) ?
C8 N9 C1' O4' -104.30(13) ?
C4 N9 C1' O4' 64.27(15) yes
C8 N9 C1' C2' 135.38(13) ?
C4 N9 C1' C2' -56.05(17) ?
O4' C1' C2' O2' 103.62(11) ?
N9 C1' C2' O2' -136.42(11) ?
O4' C1' C2' C3' -11.63(12) ?
N9 C1' C2' C3' 108.34(12) ?
P1 O3' C3' C2' -175.48(8) yes
P1 O3' C3' C4' -59.39(12) ?
O2' C2' C3' O3' 37.66(14) ?
C1' C2' C3' O3' 153.63(10) ?
O2' C2' C3' C4' -82.85(11) ?
C1' C2' C3' C4' 33.12(11) ?
C1' O4' C4' C5' 155.28(11) ?
C1' O4' C4' C3' 37.67(12) ?
O3' C3' C4' O4' -168.87(9) ?
C2' C3' C4' O4' -44.78(11) ?
O3' C3' C4' C5' 70.37(13) ?
C2' C3' C4' C5' -165.55(10) ?
P1 O5' C5' C4' 51.42(13) ?
O4' C4' C5' O5' -175.50(10) yes
C3' C4' C5' O5' -61.56(13) ?
C4 N3 C2 N2 -178.68(13) ?
C4 N3 C2 N1 2.4(2) ?
C6 N1 C2 N3 1.1(2) ?
C6 N1 C2 N2 -177.93(13) ?
C2 N3 C4 N9 176.71(12) ?
C2 N3 C4 C5 -1.9(2) ?
C8 N9 C4 N3 -178.28(14) ?
C1' N9 C4 N3 11.6(2) ?
C8 N9 C4 C5 0.64(14) ?
C1' N9 C4 C5 -169.52(12) ?
N3 C4 C5 N7 178.24(14) ?
N9 C4 C5 N7 -0.64(15) ?
N3 C4 C5 C6 -1.9(2) ?
N9 C4 C5 C6 179.25(12) ?
C8 N7 C5 C4 0.36(16) ?
C8 N7 C5 C6 -179.51(14) ?
C2 N1 C6 O6 174.99(13) ?
C2 N1 C6 C5 -4.71(19) ?
C4 C5 C6 O6 -174.84(14) ?
N7 C5 C6 O6 5.0(3) ?
C4 C5 C6 N1 4.83(18) ?
N7 C5 C6 N1 -175.31(14) ?
C5 N7 C8 N9 0.06(16) ?
C4 N9 C8 N7 -0.46(16) ?
C1' N9 C8 N7 170.25(12) ?

_cod_database_fobs_code 2020505
